data_4328244
loop_
_publ_author_name
'Paramita Kar'
'Rituparna Biswas'
'Michael G. B. Drew'
'Antonio Frontera'
'Ashutosh Ghosh'

_publ_section_title
;
 Host-Guest Supramolecular Interactions in the Coordination Compounds of
 4,4'-Azobis(pyridine) with MnX2 (X = NCS-, NCNCN-, and PF6-): Structural
 Analyses and Theoretical Study
;
_journal_name_full 'Inorganic Chemistry'
_journal_page_first 1837
_journal_page_last 1851
_journal_paper_doi 10.1021/ic202129a
_journal_volume 51
_journal_year 2012
_chemical_formula_sum 'C24 H24 Mn N10 O2 S2'
_chemical_formula_weight 603.59
_chemical_name_systematic
; 
 ? 
;
_space_group_IT_number 14
_symmetry_cell_setting monoclinic
_symmetry_space_group_name_Hall '-P 2ybc'
_symmetry_space_group_name_H-M 'P 1 21/c 1'
_atom_sites_solution_hydrogens geom
_atom_sites_solution_primary direct
_atom_sites_solution_secondary difmap
_audit_creation_method SHELXL-97
_cell_angle_alpha 90.00
_cell_angle_beta 94.077(5)
_cell_angle_gamma 90.00
_cell_formula_units_Z 2
_cell_length_a 7.241(5)
_cell_length_b 16.985(5)
_cell_length_c 12.010(5)
_cell_measurement_reflns_used 25962
_cell_measurement_temperature 293(2)
_cell_measurement_theta_max 35.70
_cell_measurement_theta_min 2.08
_cell_volume 1473.4(13)
_computing_structure_refinement 'SHELXL-97 (Sheldrick, 1997)'
_computing_structure_solution 'SHELXS-97 (Sheldrick, 1997)'
_diffrn_ambient_temperature 293(2)
_diffrn_measured_fraction_theta_full 0.977
_diffrn_measured_fraction_theta_max 0.977
_diffrn_radiation_monochromator graphite
_diffrn_radiation_source 'fine-focus sealed tube'
_diffrn_radiation_type MoK\a
_diffrn_radiation_wavelength 0.71073
_diffrn_reflns_av_R_equivalents 0.0369
_diffrn_reflns_av_sigmaI/netI 0.0397
_diffrn_reflns_limit_h_max 11
_diffrn_reflns_limit_h_min -11
_diffrn_reflns_limit_k_max 27
_diffrn_reflns_limit_k_min -27
_diffrn_reflns_limit_l_max 19
_diffrn_reflns_limit_l_min -16
_diffrn_reflns_number 25962
_diffrn_reflns_theta_full 35.70
_diffrn_reflns_theta_max 35.70
_diffrn_reflns_theta_min 2.08
_diffrn_standards_decay_% n/a
_diffrn_standards_interval_count n/a
_diffrn_standards_interval_time n/a
_diffrn_standards_number n/a
_exptl_absorpt_coefficient_mu 0.629
_exptl_absorpt_correction_T_max 0.9573
_exptl_absorpt_correction_T_min 0.9115
_exptl_absorpt_correction_type empirical
_exptl_absorpt_process_details SADABS
_exptl_crystal_colour red
_exptl_crystal_density_diffrn 1.361
_exptl_crystal_description plate
_exptl_crystal_F_000 622
_exptl_crystal_size_max 0.15
_exptl_crystal_size_mid 0.09
_exptl_crystal_size_min 0.07
_refine_diff_density_max 0.723
_refine_diff_density_min -0.444
_refine_diff_density_rms 0.049
_refine_ls_extinction_method none
_refine_ls_goodness_of_fit_ref 0.894
_refine_ls_hydrogen_treatment mixed
_refine_ls_matrix_type full
_refine_ls_number_parameters 182
_refine_ls_number_reflns 6680
_refine_ls_number_restraints 1
_refine_ls_restrained_S_all 0.894
_refine_ls_R_factor_all 0.0985
_refine_ls_R_factor_gt 0.0471
_refine_ls_shift/su_max 0.001
_refine_ls_shift/su_mean 0.000
_refine_ls_structure_factor_coef Fsqd
_refine_ls_weighting_details
;
_refine_ls_weighting_details 
  w=1/[\s^2^(Fo^2^)+(0.0664P)^2^+0.5075P] where P=(Fo^2^+2Fc^2^)/3 
;
_refine_ls_weighting_scheme calc
_refine_ls_wR_factor_gt 0.1201
_refine_ls_wR_factor_ref 0.1468
_reflns_number_gt 3699
_reflns_number_total 6680
_reflns_threshold_expression >2sigma(I)
_cod_data_source_file ic202129a_si_002_2.cif
_cod_data_source_block 2
_cod_database_code 4328244

loop_
_symmetry_equiv_pos_as_xyz
'x, y, z'
'-x, y+1/2, -z+1/2'
'-x, -y, -z'
'x, -y-1/2, z-1/2'

loop_
_atom_site_label
_atom_site_type_symbol
_atom_site_fract_x
_atom_site_fract_y
_atom_site_fract_z
_atom_site_U_iso_or_equiv
_atom_site_adp_type
_atom_site_occupancy
_atom_site_symmetry_multiplicity
_atom_site_calc_flag
_atom_site_refinement_flags
Mn1 Mn 0.0000 0.0000 0.0000 0.03934(10) Uani 1 2 d S
N1 N -0.1604(2) -0.09698(9) 0.05809(13) 0.0572(4) Uani 1 1 d .
C1 C -0.2461(3) -0.15205(10) 0.07260(16) 0.0530(4) Uani 1 1 d .
S1 S -0.36750(10) -0.22986(4) 0.09497(9) 0.1088(3) Uani 1 1 d .
O1 O -0.16747(18) 0.08867(7) 0.07964(11) 0.0510(3) Uani 1 1 d D
H1 H -0.136(3) 0.1358(9) 0.0822(18) 0.061 Uiso 1 1 d D
C2 C -0.3373(4) 0.08039(16) 0.1287(3) 0.0855(7) Uani 1 1 d .
H2A H -0.3265 0.0399 0.1845 0.128 Uiso 1 1 calc R
H2B H -0.4323 0.0663 0.0723 0.128 Uiso 1 1 calc R
H2C H -0.3690 0.1293 0.1626 0.128 Uiso 1 1 calc R
N11 N -0.1992(2) 0.00582(7) -0.15901(11) 0.0434(3) Uani 1 1 d .
C12 C -0.2855(3) 0.07214(10) -0.19097(14) 0.0489(4) Uani 1 1 d .
H12 H -0.2748 0.1154 -0.1435 0.059 Uiso 1 1 calc R
C13 C -0.3905(2) 0.07983(10) -0.29138(13) 0.0480(4) Uani 1 1 d .
H13 H -0.4500 0.1269 -0.3106 0.058 Uiso 1 1 calc R
C14 C -0.4044(2) 0.01590(9) -0.36209(12) 0.0394(3) Uani 1 1 d .
C15 C -0.3204(2) -0.05437(10) -0.32881(13) 0.0445(3) Uani 1 1 d .
H15 H -0.3311 -0.0989 -0.3739 0.053 Uiso 1 1 calc R
C16 C -0.2204(2) -0.05623(10) -0.22677(13) 0.0468(4) Uani 1 1 d .
H16 H -0.1646 -0.1034 -0.2039 0.056 Uiso 1 1 calc R
N17 N -0.50699(19) 0.02761(9) -0.46702(11) 0.0457(3) Uani 1 1 d .
N27 N 0.0385(2) 0.48325(10) 0.04088(16) 0.0606(4) Uani 1 1 d .
C24 C -0.0045(3) 0.40085(11) 0.04637(19) 0.0585(5) Uani 1 1 d .
C23 C 0.0659(3) 0.36149(13) 0.1387(2) 0.0715(6) Uani 1 1 d .
H25 H 0.1410 0.3871 0.1934 0.086 Uiso 1 1 calc R
C22 C 0.0233(4) 0.28298(14) 0.1495(3) 0.0817(7) Uani 1 1 d .
H22 H 0.0718 0.2563 0.2126 0.098 Uiso 1 1 calc R
N21 N -0.0833(3) 0.24348(11) 0.0744(2) 0.0801(6) Uani 1 1 d .
C26 C -0.1483(4) 0.28238(14) -0.0159(3) 0.0866(8) Uani 1 1 d .
H26 H -0.2215 0.2550 -0.0697 0.104 Uiso 1 1 calc R
C25 C -0.1137(3) 0.36107(13) -0.0347(2) 0.0738(6) Uani 1 1 d .
H25A H -0.1618 0.3863 -0.0991 0.089 Uiso 1 1 calc R

loop_
_atom_site_aniso_label
_atom_site_aniso_U_11
_atom_site_aniso_U_22
_atom_site_aniso_U_33
_atom_site_aniso_U_23
_atom_site_aniso_U_13
_atom_site_aniso_U_12
Mn1 0.04420(19) 0.03894(17) 0.03328(16) 0.00434(12) -0.00844(12) -0.00806(13)
N1 0.0623(10) 0.0512(8) 0.0569(9) 0.0092(7) -0.0038(7) -0.0153(7)
C1 0.0492(9) 0.0430(8) 0.0661(11) 0.0076(8) -0.0003(8) -0.0032(7)
S1 0.0751(4) 0.0487(3) 0.2053(10) 0.0156(4) 0.0277(5) -0.0190(3)
O1 0.0499(7) 0.0442(6) 0.0587(7) -0.0005(5) 0.0035(6) -0.0065(5)
C2 0.0729(15) 0.0790(16) 0.1082(19) 0.0049(14) 0.0327(14) -0.0062(12)
N11 0.0479(7) 0.0453(7) 0.0352(6) 0.0015(5) -0.0089(5) -0.0040(5)
C12 0.0611(10) 0.0439(8) 0.0394(8) -0.0044(6) -0.0112(7) -0.0008(7)
C13 0.0563(10) 0.0456(8) 0.0401(8) -0.0015(6) -0.0104(7) 0.0057(7)
C14 0.0378(7) 0.0491(8) 0.0303(6) 0.0006(5) -0.0052(5) -0.0018(6)
C15 0.0501(9) 0.0454(8) 0.0366(7) -0.0042(6) -0.0076(6) -0.0008(6)
C16 0.0529(9) 0.0435(8) 0.0419(8) 0.0002(6) -0.0113(7) 0.0023(7)
N17 0.0479(8) 0.0528(7) 0.0345(6) -0.0015(5) -0.0097(5) 0.0026(6)
N27 0.0581(10) 0.0479(8) 0.0772(12) -0.0078(7) 0.0145(8) -0.0050(7)
C24 0.0531(10) 0.0427(9) 0.0820(13) -0.0092(9) 0.0210(9) -0.0035(7)
C23 0.0692(13) 0.0538(11) 0.0911(16) -0.0035(11) 0.0036(12) -0.0044(10)
C22 0.0799(16) 0.0549(12) 0.111(2) 0.0069(12) 0.0118(14) -0.0007(11)
N21 0.0710(12) 0.0456(9) 0.1258(18) -0.0022(10) 0.0225(12) -0.0038(8)
C26 0.0780(16) 0.0529(12) 0.128(2) -0.0184(14) 0.0020(16) -0.0135(11)
C25 0.0745(14) 0.0518(11) 0.0945(17) -0.0114(11) 0.0011(12) -0.0068(10)

loop_
_atom_type_symbol
_atom_type_description
_atom_type_scat_dispersion_real
_atom_type_scat_dispersion_imag
_atom_type_scat_source
C C 0.0033 0.0016 'International Tables Vol C Tables 4.2.6.8 and 6.1.1.4'
H H 0.0000 0.0000 'International Tables Vol C Tables 4.2.6.8 and 6.1.1.4'
N N 0.0061 0.0033 'International Tables Vol C Tables 4.2.6.8 and 6.1.1.4'
O O 0.0106 0.0060 'International Tables Vol C Tables 4.2.6.8 and 6.1.1.4'
S S 0.1246 0.1234 'International Tables Vol C Tables 4.2.6.8 and 6.1.1.4'
Mn Mn 0.3368 0.7283 'International Tables Vol C Tables 4.2.6.8 and 6.1.1.4'

loop_
_geom_angle_atom_site_label_1
_geom_angle_atom_site_label_2
_geom_angle_atom_site_label_3
_geom_angle
_geom_angle_site_symmetry_1
_geom_angle_site_symmetry_3
N1 Mn1 N1 180.0 . 3
N1 Mn1 O1 86.78(7) . 3
N1 Mn1 O1 93.22(7) 3 3
N1 Mn1 O1 93.22(7) . .
N1 Mn1 O1 86.78(7) 3 .
O1 Mn1 O1 180.00(6) 3 .
N1 Mn1 N11 88.92(6) . .
N1 Mn1 N11 91.08(6) 3 .
O1 Mn1 N11 90.06(6) 3 .
O1 Mn1 N11 89.94(6) . .
N1 Mn1 N11 91.08(6) . 3
N1 Mn1 N11 88.92(6) 3 3
O1 Mn1 N11 89.94(6) 3 3
O1 Mn1 N11 90.06(6) . 3
N11 Mn1 N11 180.0 . 3
C1 N1 Mn1 169.72(17) . .
N1 C1 S1 179.2(2) . .
C2 O1 Mn1 129.77(14) . .
C2 O1 H1 109.1(15) . .
Mn1 O1 H1 121.1(15) . .
O1 C2 H2A 109.5 . .
O1 C2 H2B 109.5 . .
H2A C2 H2B 109.5 . .
O1 C2 H2C 109.5 . .
H2A C2 H2C 109.5 . .
H2B C2 H2C 109.5 . .
C12 N11 C16 117.48(14) . .
C12 N11 Mn1 121.79(10) . .
C16 N11 Mn1 120.53(11) . .
N11 C12 C13 123.23(15) . .
N11 C12 H12 118.4 . .
C13 C12 H12 118.4 . .
C14 C13 C12 118.29(15) . .
C14 C13 H13 120.9 . .
C12 C13 H13 120.9 . .
C13 C14 C15 119.32(14) . .
C13 C14 N17 116.38(14) . .
C15 C14 N17 124.31(14) . .
C16 C15 C14 117.92(14) . .
C16 C15 H15 121.0 . .
C14 C15 H15 121.0 . .
N11 C16 C15 123.67(15) . .
N11 C16 H16 118.2 . .
C15 C16 H16 118.2 . .
N17 N17 C14 113.46(17) 3_454 .
N27 N27 C24 113.5(2) 3_565 .
C23 C24 C25 119.6(2) . .
C23 C24 N27 116.5(2) . .
C25 C24 N27 123.9(2) . .
C24 C23 C22 118.6(2) . .
C24 C23 H25 120.7 . .
C22 C23 H25 120.7 . .
N21 C22 C23 123.3(3) . .
N21 C22 H22 118.3 . .
C23 C22 H22 118.3 . .
C22 N21 C26 117.3(2) . .
N21 C26 C25 123.9(2) . .
N21 C26 H26 118.1 . .
C25 C26 H26 118.1 . .
C26 C25 C24 117.3(3) . .
C26 C25 H25A 121.4 . .
C24 C25 H25A 121.4 . .

loop_
_geom_bond_atom_site_label_1
_geom_bond_atom_site_label_2
_geom_bond_distance
_geom_bond_site_symmetry_2
Mn1 N1 2.1596(16) .
Mn1 N1 2.1597(16) 3
Mn1 O1 2.1951(14) 3
Mn1 O1 2.1951(14) .
Mn1 N11 2.3122(15) .
Mn1 N11 2.3122(15) 3
N1 C1 1.143(2) .
C1 S1 1.6202(19) .
O1 C2 1.408(3) .
O1 H1 0.832(15) .
C2 H2A 0.9600 .
C2 H2B 0.9600 .
C2 H2C 0.9600 .
N11 C12 1.331(2) .
N11 C16 1.334(2) .
C12 C13 1.385(2) .
C12 H12 0.9300 .
C13 C14 1.378(2) .
C13 H13 0.9300 .
C14 C15 1.386(2) .
C14 N17 1.430(2) .
C15 C16 1.379(2) .
C15 H15 0.9300 .
C16 H16 0.9300 .
N17 N17 1.236(3) 3_454
N27 N27 1.233(4) 3_565
N27 C24 1.436(2) .
C24 C23 1.363(3) .
C24 C25 1.386(3) .
C23 C22 1.377(3) .
C23 H25 0.9300 .
C22 N21 1.327(3) .
C22 H22 0.9300 .
N21 C26 1.327(4) .
C26 C25 1.381(3) .
C26 H26 0.9300 .
C25 H25A 0.9300 .

loop_
_geom_torsion_atom_site_label_1
_geom_torsion_atom_site_label_2
_geom_torsion_atom_site_label_3
_geom_torsion_atom_site_label_4
_geom_torsion
_geom_torsion_site_symmetry_1
_geom_torsion_site_symmetry_4
N1 Mn1 N1 C1 170.5(11) 3 .
O1 Mn1 N1 C1 -49.0(9) 3 .
O1 Mn1 N1 C1 131.0(9) . .
N11 Mn1 N1 C1 41.1(9) . .
N11 Mn1 N1 C1 -138.9(9) 3 .
Mn1 N1 C1 S1 175(100) . .
N1 Mn1 O1 C2 -11.1(2) . .
N1 Mn1 O1 C2 168.9(2) 3 .
O1 Mn1 O1 C2 -162(14) 3 .
N11 Mn1 O1 C2 77.8(2) . .
N11 Mn1 O1 C2 -102.2(2) 3 .
N1 Mn1 N11 C12 125.72(15) . .
N1 Mn1 N11 C12 -54.28(15) 3 .
O1 Mn1 N11 C12 -147.50(14) 3 .
O1 Mn1 N11 C12 32.50(14) . .
N11 Mn1 N11 C12 20(7) 3 .
N1 Mn1 N11 C16 -59.49(14) . .
N1 Mn1 N11 C16 120.51(14) 3 .
O1 Mn1 N11 C16 27.29(14) 3 .
O1 Mn1 N11 C16 -152.71(14) . .
N11 Mn1 N11 C16 -166(7) 3 .
C16 N11 C12 C13 -1.8(3) . .
Mn1 N11 C12 C13 173.14(14) . .
N11 C12 C13 C14 -0.7(3) . .
C12 C13 C14 C15 2.7(3) . .
C12 C13 C14 N17 -177.20(16) . .
C13 C14 C15 C16 -2.1(2) . .
N17 C14 C15 C16 177.75(16) . .
C12 N11 C16 C15 2.4(3) . .
Mn1 N11 C16 C15 -172.59(13) . .
C14 C15 C16 N11 -0.5(3) . .
C13 C14 N17 N17 170.30(19) . 3_454
C15 C14 N17 N17 -9.6(3) . 3_454
N27 N27 C24 C23 -175.6(2) 3_565 .
N27 N27 C24 C25 3.3(3) 3_565 .
C25 C24 C23 C22 -1.0(3) . .
N27 C24 C23 C22 177.9(2) . .
C24 C23 C22 N21 -0.1(4) . .
C23 C22 N21 C26 1.2(4) . .
C22 N21 C26 C25 -1.1(4) . .
N21 C26 C25 C24 0.0(4) . .
C23 C24 C25 C26 1.1(3) . .
N27 C24 C25 C26 -177.8(2) . .
